data_4343791
loop_
_publ_author_name
'Moore, P.B.'
'Araki, T.'

_publ_section_title
;
 Parwelite, Mn10 Sb2 As2 Si2 O24, a complex anion-deficient fluorite
 derivative structure
;
_journal_name_full 'Inorganic Chemistry'
_journal_page_first 1839
_journal_page_last 1847
_journal_volume 16
_journal_year 1977
_chemical_formula_sum 'As Mg0.89 Mn4.11 O12 Sb Si'
_chemical_name_systematic '(Mn4.11 Mg0.89) (Sb O4) (As O4) (Si O4)'
_space_group_IT_number 9
_symmetry_space_group_name_Hall 'A -2ya'
_symmetry_space_group_name_H-M 'A 1 a 1'
_cell_angle_alpha 90
_cell_angle_beta 95.83
_cell_angle_gamma 90
_cell_formula_units_Z 8
_cell_length_a 10.048
_cell_length_b 19.418
_cell_length_c 9.735
_cell_volume 1889.592
_citation_journal_id_ASTM INOCAJ
_cod_data_source_file Moore_INOCAJ_1977_625.cif
_cod_data_source_block As1Mg0.89Mn4.11O12Sb1Si1
_cod_original_cell_volume 1889.591
_cod_original_sg_symbol_Hall 'C -2yc (z,y,-x)'
_cod_original_formula_sum 'As1 Mg0.89 Mn4.11 O12 Sb1 Si1'
_cod_database_code 4343791

loop_
_symmetry_equiv_pos_as_xyz
x,y,z
x+1/2,-y,z
x,y+1/2,z+1/2
x+1/2,-y+1/2,z+1/2

loop_
_atom_site_label
_atom_site_type_symbol
_atom_site_fract_x
_atom_site_fract_y
_atom_site_fract_z
_atom_site_occupancy
_atom_site_U_iso_or_equiv
O14 O-2 0.5755 0.2421 0.1303 1 0.0
As2 As+5 0.0663 0.255 0.459 1 0.0
O6 O-2 0.8689 0.0669 0.4379 1 0.0
O19 O-2 0.3276 0.1935 0.6062 1 0.0
Si1 Si+4 0.248 0.1216 0.0055 1 0.0
O9 O-2 0.6524 0.0716 0.5793 1 0.0
O3 O-2 0.8924 0.0378 0.1313 1 0.0
Mg8 Mg+2 0.507 0.1259 0.7479 0.17 0.0
O17 O-2 0.4249 0.2411 0.3726 1 0.0
Mn10 Mn+2 0.7403 0.2545 0.2874 0.68 0.0
Mn2 Mn+2 0.7551 0.9973 0.7536 0.91 0.0
Mg3 Mg+2 0.0076 0.1102 0.2476 0.12 0.0
Mg4 Mg+2 0.5008 0.1423 0.2517 0.06 0.0
O1 O-2 0.146 0.067 0.0843 1 0.0
O7 O-2 0.1022 0.0575 0.633 1 0.0
Mg5 Mg+2 0.2456 0.1034 0.4991 0.18 0.0
Mn1 Mn+2 0.2529 0.0026 0.2498 0.82 0.0
Mg7 Mg+2 0.0004 0.1311 0.7502 0.08 0.0
Mg9 Mg+2 0.2646 0.2547 0.2224 0.49 0.0
O2 O-2 0.5998 0.0672 0.1307 1 0.0
Mn9 Mn+2 0.2646 0.2547 0.2224 0.51 0.0
O10 O-2 0.358 0.0732 0.9407 1 0.0
O18 O-2 0.6915 0.1614 0.3677 1 0.0
Mg10 Mg+2 0.7403 0.2545 0.2874 0.32 0.0
Mn4 Mn+2 0.5008 0.1423 0.2517 0.94 0.0
O24 O-2 0.6786 0.1866 0.8924 1 0.0
As1 As+5 0.9333 0.2546 0.0462 1 0.0
O11 O-2 0.6143 0.0436 0.8734 1 0.0
Mn7 Mn+2 0.0004 0.1311 0.7502 0.92 0.0
Sb1 Sb+5 0 0.9954 0 1 0.0
Sb2 Sb+5 0.0016 0.9956 0.5009 1 0.0
O16 O-2 0.1128 0.1799 0.389 1 0.0
Mg1 Mg+2 0.2529 0.0026 0.2498 0.18 0.0
O22 O-2 0.1595 0.1612 0.8838 1 0.0
Si2 Si+4 0.7609 0.1194 0.4978 1 0.0
O23 O-2 0.4229 0.2224 0.8859 1 0.0
Mn6 Mn+2 0.7588 0.1035 0.0044 0.87 0.0
O4 O-2 0.1159 0.0316 0.3661 1 0.0
O5 O-2 0.4075 0.0696 0.3728 1 0.0
Mg6 Mg+2 0.7588 0.1035 0.0044 0.13 0.0
Mg2 Mg+2 0.7551 0.9973 0.7536 0.09 0.0
O13 O-2 0.3142 0.1647 0.133 1 0.0
Mn3 Mn+2 0.0076 0.1102 0.2476 0.88 0.0
O12 O-2 0.909 0.0637 0.8714 1 0.0
Mn8 Mn+2 0.507 0.1259 0.7479 0.83 0.0
Mn5 Mn+2 0.2456 0.1034 0.4991 0.82 0.0
O8 O-2 0.392 0.0428 0.6393 1 0.0
O20 O-2 0.5808 0.2145 0.6259 1 0.0
O21 O-2 0.8361 0.1644 0.622 1 0.0
O15 O-2 0.902 0.1757 0.1093 1 0.0
